data_4030652
loop_
_publ_author_name
'Iaroshenko, Viktor O.'
'Gevorgyan, Ashot'
'Mkrtchyan, Satenik'
'Arakelyan, Knar'
'Grigoryan, Tatevik'
'Yedoyan, Julietta'
'Villinger, Alexander'
'Langer, Peter'

_publ_section_title
;
 Transition-metal-catalyzed arylation of nitroimidazoles and further
 transformations of manipulable nitro group.
;
_journal_issue 4
_journal_name_full 'The Journal of organic chemistry'
_journal_page_first 2103
_journal_page_last 2119
_journal_paper_doi 10.1021/jo5025927
_journal_volume 80
_journal_year 2015
_chemical_formula_moiety 'C22 H23 N3 O5'
_chemical_formula_sum 'C22 H23 N3 O5'
_chemical_formula_weight 409.43
_chemical_name_systematic
;
 ?
;
_space_group_IT_number 14
_symmetry_cell_setting monoclinic
_symmetry_Int_Tables_number 14
_symmetry_space_group_name_Hall '-P 2yn'
_symmetry_space_group_name_H-M 'P 1 21/n 1'
_atom_sites_solution_hydrogens geom
_atom_sites_solution_primary direct
_atom_sites_solution_secondary difmap
_audit_creation_method SHELXL-97
_cell_angle_alpha 90.00
_cell_angle_beta 99.8230(10)
_cell_angle_gamma 90.00
_cell_formula_units_Z 4
_cell_length_a 8.5834(3)
_cell_length_b 14.8435(5)
_cell_length_c 16.2877(6)
_cell_measurement_reflns_used 8967
_cell_measurement_temperature 173(2)
_cell_measurement_theta_max 66.075
_cell_measurement_theta_min 5.489
_cell_volume 2044.76(12)
_computing_cell_refinement 'Bruker Apex V7.51A'
_computing_data_collection 'Bruker Apex V7.51A'
_computing_data_reduction 'Bruker SAINT'
_computing_molecular_graphics 'ORTEP-3v2.01 (Farrugia, 1997)'
_computing_publication_material SHELXL-97
_computing_structure_refinement 'SHELXL-97 (Sheldrick, 1997)'
_computing_structure_solution 'SHELXS-97 (Sheldrick, 1997)'
_diffrn_ambient_temperature 173(2)
_diffrn_measured_fraction_theta_full 0.997
_diffrn_measured_fraction_theta_max 0.997
_diffrn_measurement_device_type 'Bruker-Nonius Apex X8-CCD-diffractometer'
_diffrn_measurement_method 'phi and omega scans'
_diffrn_radiation_monochromator graphite
_diffrn_radiation_source 'sealed tube'
_diffrn_radiation_type MoK\a
_diffrn_radiation_wavelength 0.71073
_diffrn_reflns_av_R_equivalents 0.0274
_diffrn_reflns_av_sigmaI/netI 0.0255
_diffrn_reflns_limit_h_max 8
_diffrn_reflns_limit_h_min -12
_diffrn_reflns_limit_k_max 21
_diffrn_reflns_limit_k_min -21
_diffrn_reflns_limit_l_max 23
_diffrn_reflns_limit_l_min -23
_diffrn_reflns_number 28259
_diffrn_reflns_theta_full 31.00
_diffrn_reflns_theta_max 31.00
_diffrn_reflns_theta_min 2.54
_exptl_absorpt_coefficient_mu 0.096
_exptl_absorpt_correction_T_max 0.9886
_exptl_absorpt_correction_T_min 0.9520
_exptl_absorpt_correction_type multi-scan
_exptl_absorpt_process_details '(SADABS; Sheldrick, 2004)'
_exptl_crystal_colour yellow
_exptl_crystal_density_diffrn 1.330
_exptl_crystal_density_method 'not measured'
_exptl_crystal_description block
_exptl_crystal_F_000 864
_exptl_crystal_size_max 0.52
_exptl_crystal_size_mid 0.12
_exptl_crystal_size_min 0.12
_refine_diff_density_max 0.319
_refine_diff_density_min -0.285
_refine_diff_density_rms 0.047
_refine_ls_extinction_method none
_refine_ls_goodness_of_fit_ref 1.031
_refine_ls_hydrogen_treatment constr
_refine_ls_matrix_type full
_refine_ls_number_parameters 274
_refine_ls_number_reflns 6497
_refine_ls_number_restraints 0
_refine_ls_restrained_S_all 1.031
_refine_ls_R_factor_all 0.0616
_refine_ls_R_factor_gt 0.0445
_refine_ls_shift/su_max 0.000
_refine_ls_shift/su_mean 0.000
_refine_ls_structure_factor_coef Fsqd
_refine_ls_weighting_details 'calc w=1/[\s^2^(Fo^2^)+(0.0631P)^2^+0.4541P] where P=(Fo^2^+2Fc^2^)/3'
_refine_ls_weighting_scheme calc
_refine_ls_wR_factor_gt 0.1121
_refine_ls_wR_factor_ref 0.1242
_reflns_number_gt 5047
_reflns_number_total 6497
_reflns_threshold_expression >2\s(I)
_cod_data_source_file 4d-jr_ib13.cif
_cod_data_source_block jr_ib13
_cod_depositor_comments 'Adding full bibliography for 4030648--4030655.cif.'
_cod_original_sg_symbol_H-M 'P 21/n'
_cod_database_code 4030652

loop_
_symmetry_equiv_pos_as_xyz
'x, y, z'
'-x+1/2, y+1/2, -z+1/2'
'-x, -y, -z'
'x-1/2, -y-1/2, z-1/2'

loop_
_atom_site_label
_atom_site_type_symbol
_atom_site_fract_x
_atom_site_fract_y
_atom_site_fract_z
_atom_site_U_iso_or_equiv
_atom_site_adp_type
_atom_site_occupancy
_atom_site_symmetry_multiplicity
_atom_site_calc_flag
_atom_site_refinement_flags
N1 N 0.58153(10) 0.41833(6) 0.10305(6) 0.02162(18) Uani 1 1 d .
N2 N 0.71038(10) 0.54809(6) 0.10192(6) 0.02038(17) Uani 1 1 d .
N3 N 0.32337(11) 0.47265(6) 0.11856(6) 0.02542(19) Uani 1 1 d .
O1 O 0.27380(11) 0.39514(6) 0.11076(8) 0.0469(3) Uani 1 1 d .
O2 O 0.24003(10) 0.53747(6) 0.13004(7) 0.0369(2) Uani 1 1 d .
O3 O 0.43584(18) 0.67521(7) 0.33246(7) 0.0588(3) Uani 1 1 d .
O4 O 0.35739(11) 0.93218(5) 0.11798(6) 0.03152(19) Uani 1 1 d .
O5 O 0.44496(12) 0.86733(6) -0.01301(5) 0.0352(2) Uani 1 1 d .
C1 C 0.48608(11) 0.48898(7) 0.11372(6) 0.01969(19) Uani 1 1 d .
C2 C 0.56036(11) 0.57132(7) 0.11433(6) 0.01867(18) Uani 1 1 d .
C3 C 0.71757(12) 0.45567(7) 0.09643(6) 0.0214(2) Uani 1 1 d .
C4 C 0.86130(14) 0.40486(9) 0.08352(9) 0.0338(3) Uani 1 1 d .
H4A H 0.8453 0.3404 0.0923 0.051 Uiso 1 1 calc R
H4B H 0.9528 0.4261 0.1232 0.051 Uiso 1 1 calc R
H4C H 0.8803 0.4147 0.0266 0.051 Uiso 1 1 calc R
C5 C 0.50995(11) 0.66596(7) 0.12065(6) 0.01918(19) Uani 1 1 d .
C6 C 0.46843(12) 0.70191(7) 0.19306(6) 0.02065(19) Uani 1 1 d .
C7 C 0.41641(12) 0.79168(7) 0.19400(7) 0.0224(2) Uani 1 1 d .
H7 H 0.3870 0.8156 0.2433 0.027 Uiso 1 1 calc R
C8 C 0.40759(12) 0.84524(7) 0.12438(7) 0.0228(2) Uani 1 1 d .
C9 C 0.45502(13) 0.80979(7) 0.05192(7) 0.0241(2) Uani 1 1 d .
C10 C 0.50439(12) 0.72104(7) 0.05027(7) 0.0225(2) Uani 1 1 d .
H10 H 0.5347 0.6973 0.0011 0.027 Uiso 1 1 calc R
C11 C 0.47659(16) 0.64832(8) 0.26949(7) 0.0313(2) Uani 1 1 d .
H11 H 0.5165 0.5886 0.2693 0.038 Uiso 1 1 calc R
C12 C 0.28830(15) 0.96691(8) 0.18480(8) 0.0323(3) Uani 1 1 d .
H12A H 0.1953 0.9309 0.1909 0.048 Uiso 1 1 calc R
H12B H 0.2565 1.0296 0.1730 0.048 Uiso 1 1 calc R
H12C H 0.3655 0.9641 0.2365 0.048 Uiso 1 1 calc R
C13 C 0.5020(2) 0.83671(10) -0.08554(8) 0.0443(3) Uani 1 1 d .
H13A H 0.6119 0.8168 -0.0700 0.066 Uiso 1 1 calc R
H13B H 0.4965 0.8860 -0.1259 0.066 Uiso 1 1 calc R
H13C H 0.4368 0.7863 -0.1105 0.066 Uiso 1 1 calc R
C14 C 0.84162(12) 0.61147(7) 0.10192(7) 0.0246(2) Uani 1 1 d .
H14A H 0.8027 0.6654 0.0689 0.029 Uiso 1 1 calc R
H14B H 0.9240 0.5828 0.0750 0.029 Uiso 1 1 calc R
C15 C 0.91357(13) 0.64005(8) 0.18962(7) 0.0271(2) Uani 1 1 d .
H15A H 0.9649 0.5875 0.2205 0.032 Uiso 1 1 calc R
H15B H 0.8289 0.6616 0.2191 0.032 Uiso 1 1 calc R
C16 C 1.03583(13) 0.71501(8) 0.18857(9) 0.0322(3) Uani 1 1 d .
H16A H 1.0878 0.7281 0.2464 0.039 Uiso 1 1 calc R
H16B H 1.1181 0.6942 0.1571 0.039 Uiso 1 1 calc R
C17 C 0.96114(13) 0.79996(8) 0.14927(7) 0.0264(2) Uani 1 1 d .
C18 C 0.97704(16) 0.82543(9) 0.06903(8) 0.0368(3) Uani 1 1 d .
H18 H 1.0401 0.7900 0.0388 0.044 Uiso 1 1 calc R
C19 C 0.9023(2) 0.90168(11) 0.03259(10) 0.0488(4) Uani 1 1 d .
H19 H 0.9145 0.9181 -0.0223 0.059 Uiso 1 1 calc R
C20 C 0.8102(2) 0.95404(10) 0.07540(11) 0.0505(4) Uani 1 1 d .
H20 H 0.7589 1.0063 0.0503 0.061 Uiso 1 1 calc R
C21 C 0.79363(17) 0.92948(9) 0.15544(11) 0.0431(3) Uani 1 1 d .
H21 H 0.7305 0.9651 0.1854 0.052 Uiso 1 1 calc R
C22 C 0.86856(15) 0.85322(8) 0.19209(8) 0.0325(3) Uani 1 1 d .
H22 H 0.8565 0.8372 0.2471 0.039 Uiso 1 1 calc R

loop_
_atom_site_aniso_label
_atom_site_aniso_U_11
_atom_site_aniso_U_22
_atom_site_aniso_U_33
_atom_site_aniso_U_23
_atom_site_aniso_U_13
_atom_site_aniso_U_12
N1 0.0244(4) 0.0180(4) 0.0227(4) -0.0009(3) 0.0047(3) 0.0005(3)
N2 0.0186(4) 0.0187(4) 0.0243(4) -0.0010(3) 0.0051(3) -0.0011(3)
N3 0.0225(4) 0.0232(4) 0.0313(5) -0.0007(4) 0.0067(4) -0.0041(3)
O1 0.0339(5) 0.0269(5) 0.0835(8) -0.0118(5) 0.0199(5) -0.0136(4)
O2 0.0243(4) 0.0285(4) 0.0610(6) 0.0005(4) 0.0157(4) 0.0024(3)
O3 0.1140(11) 0.0375(6) 0.0333(5) 0.0064(4) 0.0365(6) 0.0116(6)
O4 0.0432(5) 0.0173(4) 0.0364(5) 0.0014(3) 0.0136(4) 0.0060(3)
O5 0.0561(6) 0.0242(4) 0.0268(4) 0.0080(3) 0.0111(4) 0.0073(4)
C1 0.0191(4) 0.0188(4) 0.0217(5) 0.0000(4) 0.0049(3) -0.0015(3)
C2 0.0187(4) 0.0177(4) 0.0200(4) -0.0001(3) 0.0043(3) -0.0004(3)
C3 0.0227(4) 0.0194(5) 0.0222(5) -0.0016(4) 0.0039(4) 0.0014(4)
C4 0.0268(5) 0.0303(6) 0.0456(7) -0.0031(5) 0.0097(5) 0.0080(4)
C5 0.0189(4) 0.0164(4) 0.0224(5) -0.0002(3) 0.0040(3) -0.0011(3)
C6 0.0220(4) 0.0186(4) 0.0220(5) 0.0007(4) 0.0055(4) -0.0016(3)
C7 0.0251(4) 0.0190(5) 0.0243(5) -0.0028(4) 0.0075(4) -0.0022(4)
C8 0.0246(4) 0.0159(4) 0.0283(5) -0.0010(4) 0.0054(4) 0.0003(4)
C9 0.0300(5) 0.0191(5) 0.0230(5) 0.0028(4) 0.0038(4) -0.0005(4)
C10 0.0276(5) 0.0189(5) 0.0214(5) -0.0003(4) 0.0057(4) 0.0000(4)
C11 0.0456(7) 0.0240(5) 0.0262(5) 0.0036(4) 0.0117(5) 0.0011(5)
C12 0.0374(6) 0.0204(5) 0.0409(7) -0.0082(5) 0.0118(5) 0.0006(4)
C13 0.0744(10) 0.0361(7) 0.0256(6) 0.0069(5) 0.0173(6) 0.0023(7)
C14 0.0201(4) 0.0235(5) 0.0311(6) -0.0013(4) 0.0071(4) -0.0049(4)
C15 0.0233(4) 0.0233(5) 0.0326(6) 0.0027(4) -0.0010(4) -0.0019(4)
C16 0.0210(4) 0.0282(6) 0.0448(7) -0.0024(5) -0.0012(5) -0.0038(4)
C17 0.0237(5) 0.0233(5) 0.0315(6) -0.0050(4) 0.0032(4) -0.0074(4)
C18 0.0439(7) 0.0334(6) 0.0356(7) -0.0070(5) 0.0139(5) -0.0117(5)
C19 0.0691(10) 0.0394(8) 0.0356(7) 0.0063(6) 0.0028(7) -0.0170(7)
C20 0.0561(9) 0.0271(6) 0.0616(10) 0.0081(6) -0.0088(8) -0.0034(6)
C21 0.0405(7) 0.0256(6) 0.0635(9) -0.0083(6) 0.0094(7) 0.0013(5)
C22 0.0356(6) 0.0278(6) 0.0348(6) -0.0060(5) 0.0081(5) -0.0049(5)

loop_
_atom_type_symbol
_atom_type_description
_atom_type_scat_dispersion_real
_atom_type_scat_dispersion_imag
_atom_type_scat_source
C C 0.0033 0.0016 'International Tables Vol C Tables 4.2.6.8 and 6.1.1.4'
H H 0.0000 0.0000 'International Tables Vol C Tables 4.2.6.8 and 6.1.1.4'
N N 0.0061 0.0033 'International Tables Vol C Tables 4.2.6.8 and 6.1.1.4'
O O 0.0106 0.0060 'International Tables Vol C Tables 4.2.6.8 and 6.1.1.4'

loop_
_geom_angle_atom_site_label_1
_geom_angle_atom_site_label_2
_geom_angle_atom_site_label_3
_geom_angle
C3 N1 C1 104.38(8)
C3 N2 C2 108.16(8)
C3 N2 C14 126.57(9)
C2 N2 C14 125.08(9)
O1 N3 O2 123.26(10)
O1 N3 C1 118.52(9)
O2 N3 C1 118.22(9)
C8 O4 C12 116.99(9)
C9 O5 C13 117.47(10)
N1 C1 C2 113.38(9)
N1 C1 N3 119.38(9)
C2 C1 N3 127.15(9)
C1 C2 N2 102.67(8)
C1 C2 C5 134.65(9)
N2 C2 C5 122.60(9)
N1 C3 N2 111.40(9)
N1 C3 C4 124.51(10)
N2 C3 C4 124.09(10)
C3 C4 H4A 109.5
C3 C4 H4B 109.5
H4A C4 H4B 109.5
C3 C4 H4C 109.5
H4A C4 H4C 109.5
H4B C4 H4C 109.5
C6 C5 C10 119.35(9)
C6 C5 C2 122.83(9)
C10 C5 C2 117.82(9)
C5 C6 C7 119.94(9)
C5 C6 C11 121.82(9)
C7 C6 C11 118.24(10)
C8 C7 C6 120.74(10)
C8 C7 H7 119.6
C6 C7 H7 119.6
O4 C8 C7 125.72(10)
O4 C8 C9 114.97(9)
C7 C8 C9 119.31(9)
O5 C9 C10 124.41(10)
O5 C9 C8 115.42(9)
C10 C9 C8 120.17(10)
C9 C10 C5 120.43(10)
C9 C10 H10 119.8
C5 C10 H10 119.8
O3 C11 C6 124.22(11)
O3 C11 H11 117.9
C6 C11 H11 117.9
O4 C12 H12A 109.5
O4 C12 H12B 109.5
H12A C12 H12B 109.5
O4 C12 H12C 109.5
H12A C12 H12C 109.5
H12B C12 H12C 109.5
O5 C13 H13A 109.5
O5 C13 H13B 109.5
H13A C13 H13B 109.5
O5 C13 H13C 109.5
H13A C13 H13C 109.5
H13B C13 H13C 109.5
N2 C14 C15 111.63(9)
N2 C14 H14A 109.3
C15 C14 H14A 109.3
N2 C14 H14B 109.3
C15 C14 H14B 109.3
H14A C14 H14B 108.0
C14 C15 C16 111.25(10)
C14 C15 H15A 109.4
C16 C15 H15A 109.4
C14 C15 H15B 109.4
C16 C15 H15B 109.4
H15A C15 H15B 108.0
C17 C16 C15 111.71(9)
C17 C16 H16A 109.3
C15 C16 H16A 109.3
C17 C16 H16B 109.3
C15 C16 H16B 109.3
H16A C16 H16B 107.9
C18 C17 C22 118.26(12)
C18 C17 C16 121.63(11)
C22 C17 C16 120.07(11)
C19 C18 C17 120.89(13)
C19 C18 H18 119.6
C17 C18 H18 119.6
C20 C19 C18 120.51(14)
C20 C19 H19 119.7
C18 C19 H19 119.7
C19 C20 C21 119.18(14)
C19 C20 H20 120.4
C21 C20 H20 120.4
C20 C21 C22 120.40(14)
C20 C21 H21 119.8
C22 C21 H21 119.8
C21 C22 C17 120.77(13)
C21 C22 H22 119.6
C17 C22 H22 119.6

loop_
_geom_bond_atom_site_label_1
_geom_bond_atom_site_label_2
_geom_bond_distance
N1 C3 1.3135(13)
N1 C1 1.3601(13)
N2 C3 1.3767(13)
N2 C2 1.3809(12)
N2 C14 1.4677(13)
N3 O1 1.2257(12)
N3 O2 1.2321(13)
N3 C1 1.4329(13)
O3 C11 1.2067(15)
O4 C8 1.3589(13)
O4 C12 1.4219(15)
O5 C9 1.3507(13)
O5 C13 1.4281(16)
C1 C2 1.3777(13)
C2 C5 1.4786(14)
C3 C4 1.4911(15)
C4 H4A 0.9800
C4 H4B 0.9800
C4 H4C 0.9800
C5 C6 1.3950(14)
C5 C10 1.4021(14)
C6 C7 1.4063(14)
C6 C11 1.4689(15)
C7 C8 1.3765(15)
C7 H7 0.9500
C8 C9 1.4140(15)
C9 C10 1.3856(14)
C10 H10 0.9500
C11 H11 0.9500
C12 H12A 0.9800
C12 H12B 0.9800
C12 H12C 0.9800
C13 H13A 0.9800
C13 H13B 0.9800
C13 H13C 0.9800
C14 C15 1.5168(16)
C14 H14A 0.9900
C14 H14B 0.9900
C15 C16 1.5316(16)
C15 H15A 0.9900
C15 H15B 0.9900
C16 C17 1.5068(17)
C16 H16A 0.9900
C16 H16B 0.9900
C17 C18 1.3894(18)
C17 C22 1.3901(17)
C18 C19 1.384(2)
C18 H18 0.9500
C19 C20 1.379(3)
C19 H19 0.9500
C20 C21 1.384(2)
C20 H20 0.9500
C21 C22 1.3856(19)
C21 H21 0.9500
C22 H22 0.9500

loop_
_geom_torsion_atom_site_label_1
_geom_torsion_atom_site_label_2
_geom_torsion_atom_site_label_3
_geom_torsion_atom_site_label_4
_geom_torsion
C3 N1 C1 C2 -0.27(12)
C3 N1 C1 N3 176.54(9)
O1 N3 C1 N1 -1.84(16)
O2 N3 C1 N1 178.45(10)
O1 N3 C1 C2 174.49(11)
O2 N3 C1 C2 -5.22(17)
N1 C1 C2 N2 0.90(12)
N3 C1 C2 N2 -175.61(10)
N1 C1 C2 C5 177.41(11)
N3 C1 C2 C5 0.90(19)
C3 N2 C2 C1 -1.15(11)
C14 N2 C2 C1 -176.42(9)
C3 N2 C2 C5 -178.21(9)
C14 N2 C2 C5 6.52(15)
C1 N1 C3 N2 -0.51(12)
C1 N1 C3 C4 -179.79(11)
C2 N2 C3 N1 1.10(12)
C14 N2 C3 N1 176.28(10)
C2 N2 C3 C4 -179.62(10)
C14 N2 C3 C4 -4.44(17)
C1 C2 C5 C6 68.39(16)
N2 C2 C5 C6 -115.64(11)
C1 C2 C5 C10 -111.65(13)
N2 C2 C5 C10 64.31(13)
C10 C5 C6 C7 2.18(14)
C2 C5 C6 C7 -177.86(9)
C10 C5 C6 C11 -178.10(10)
C2 C5 C6 C11 1.86(15)
C5 C6 C7 C8 -0.78(15)
C11 C6 C7 C8 179.49(10)
C12 O4 C8 C7 -8.97(16)
C12 O4 C8 C9 171.61(10)
C6 C7 C8 O4 179.14(10)
C6 C7 C8 C9 -1.46(15)
C13 O5 C9 C10 -5.65(18)
C13 O5 C9 C8 175.68(11)
O4 C8 C9 O5 0.49(14)
C7 C8 C9 O5 -178.97(10)
O4 C8 C9 C10 -178.24(10)
C7 C8 C9 C10 2.31(16)
O5 C9 C10 C5 -179.51(10)
C8 C9 C10 C5 -0.90(16)
C6 C5 C10 C9 -1.34(15)
C2 C5 C10 C9 178.70(9)
C5 C6 C11 O3 -176.81(13)
C7 C6 C11 O3 2.91(19)
C3 N2 C14 C15 -98.06(12)
C2 N2 C14 C15 76.35(13)
N2 C14 C15 C16 -172.75(9)
C14 C15 C16 C17 64.30(13)
C15 C16 C17 C18 -104.02(13)
C15 C16 C17 C22 73.44(14)
C22 C17 C18 C19 -0.18(18)
C16 C17 C18 C19 177.32(12)
C17 C18 C19 C20 0.0(2)
C18 C19 C20 C21 0.1(2)
C19 C20 C21 C22 0.0(2)
C20 C21 C22 C17 -0.2(2)
C18 C17 C22 C21 0.28(18)
C16 C17 C22 C21 -177.26(11)
